data_4347922
loop_
_publ_author_name
'Yin, Haolin'
'Carroll, Patrick J.'
'Schelter, Eric J.'

_publ_section_title
;
 Cerium(III) and Uranium(IV) Complexes of the 2-Fluorophenyl
 Trimethylsilyl Amide Ligand: C-F \\rightarrow Ln/An Interactions that
 Modulate the Coordination Spheres of f-Block Elements.
;
_journal_issue 11
_journal_name_full 'Inorganic chemistry'
_journal_page_first 5684
_journal_page_last 5692
_journal_paper_doi 10.1021/acs.inorgchem.6b00785
_journal_volume 55
_journal_year 2016
_chemical_formula_sum 'C36 H52 F4 N4 Si4 U'
_chemical_formula_weight 967.21
_space_group_IT_number 14
_space_group_name_Hall '-P 2ybc'
_space_group_name_H-M_alt 'P 1 21/c 1'
_symmetry_cell_setting monoclinic
_symmetry_Int_Tables_number 14
_symmetry_space_group_name_H-M 'P 1 21/c 1'
_atom_sites_solution_hydrogens geom
_atom_sites_solution_primary direct
_audit_creation_method SHELXL-97
_cell_angle_alpha 90.00
_cell_angle_beta 103.7910(10)
_cell_angle_gamma 90.00
_cell_formula_units_Z 4
_cell_length_a 11.1338(4)
_cell_length_b 20.1704(6)
_cell_length_c 18.7326(6)
_cell_measurement_reflns_used 9853
_cell_measurement_temperature 100
_cell_measurement_theta_max 27.46
_cell_measurement_theta_min 2.41
_cell_volume 4085.6(2)
_computing_data_collection 'Bruker APEX2'
_computing_data_reduction 'Bruker SAINT'
_computing_structure_refinement 'SHELXL-97 (Sheldrick, 2008)'
_computing_structure_solution 'SHELXS-97 (Sheldrick, 2008)'
_diffrn_ambient_temperature 100(1)
_diffrn_measured_fraction_theta_full 0.999
_diffrn_measured_fraction_theta_max 0.999
_diffrn_measurement_device 'CCD Area Detector'
_diffrn_measurement_device_type 'Bruker APEXII'
_diffrn_measurement_method 'phi and omega scans'
_diffrn_radiation_monochromator graphite
_diffrn_radiation_source 'sealed tube'
_diffrn_radiation_type MoK\a
_diffrn_radiation_wavelength 0.71073
_diffrn_reflns_av_R_equivalents 0.0172
_diffrn_reflns_av_sigmaI/netI 0.0085
_diffrn_reflns_limit_h_max 14
_diffrn_reflns_limit_h_min -14
_diffrn_reflns_limit_k_max 26
_diffrn_reflns_limit_k_min -26
_diffrn_reflns_limit_l_max 24
_diffrn_reflns_limit_l_min -23
_diffrn_reflns_number 90842
_diffrn_reflns_theta_full 27.47
_diffrn_reflns_theta_max 27.47
_diffrn_reflns_theta_min 2.14
_exptl_absorpt_coefficient_mu 4.139
_exptl_absorpt_correction_T_max 0.7456
_exptl_absorpt_correction_T_min 0.5679
_exptl_absorpt_correction_type multi-scan
_exptl_absorpt_process_details '(SADABS; Sheldrick, 2007)'
_exptl_crystal_density_diffrn 1.572
_exptl_crystal_density_method 'not measured'
_exptl_crystal_description prism
_exptl_crystal_F_000 1920
_exptl_crystal_size_max 0.38
_exptl_crystal_size_mid 0.25
_exptl_crystal_size_min 0.22
_refine_diff_density_max 1.148
_refine_diff_density_min -0.666
_refine_diff_density_rms 0.217
_refine_ls_extinction_method none
_refine_ls_goodness_of_fit_ref 1.312
_refine_ls_hydrogen_treatment constr
_refine_ls_matrix_type full
_refine_ls_number_parameters 455
_refine_ls_number_reflns 9347
_refine_ls_number_restraints 0
_refine_ls_restrained_S_all 1.312
_refine_ls_R_factor_all 0.0168
_refine_ls_R_factor_gt 0.0152
_refine_ls_shift/su_max 0.007
_refine_ls_shift/su_mean 0.000
_refine_ls_structure_factor_coef Fsqd
_refine_ls_weighting_details 'calc w=1/[\s^2^(Fo^2^)+(0.0241P)^2^+2.7768P] where P=(Fo^2^+2Fc^2^)/3'
_refine_ls_weighting_scheme calc
_refine_ls_wR_factor_gt 0.0437
_refine_ls_wR_factor_ref 0.0508
_reflns_number_gt 9028
_reflns_number_total 9347
_reflns_threshold_expression >2sigma(I)
_cod_data_source_file ic6b00785_si_002.cif
_cod_data_source_block UP4533
_cod_depositor_comments
;
The following automatic conversions were performed:

data name '_atom_site_symetry_multiplicity' was replaced with
'_atom_site_symmetry_multiplicity' as specified in the replacement
file
'/home/saulius/struct/COD-crude-data/automatic-downloads/DataCite-retrospective/ACS/depositions/lib/lists/replacement-tags.lst'.

Automatic conversion script
Id: cif_correct_tags 6909 2019-04-08 15:41:33Z antanas 
;
_cod_original_sg_symbol_H-M 'P 21/c     '
_cod_database_code 4347922

loop_
_symmetry_equiv_pos_as_xyz
'x, y, z'
'-x, y+1/2, -z+1/2'
'-x, -y, -z'
'x, -y-1/2, z-1/2'

loop_
_atom_site_label
_atom_site_type_symbol
_atom_site_fract_x
_atom_site_fract_y
_atom_site_fract_z
_atom_site_U_iso_or_equiv
_atom_site_adp_type
_atom_site_occupancy
_atom_site_symmetry_multiplicity
_atom_site_calc_flag
_atom_site_refinement_flags
U1 U 0.673961(6) 0.586695(3) 0.254626(4) 0.01247(3) Uani 1 1 d .
N1 N 0.50934(16) 0.53197(8) 0.28755(9) 0.0146(3) Uani 1 1 d .
N2 N 0.79158(17) 0.49394(9) 0.23705(9) 0.0163(3) Uani 1 1 d .
N3 N 0.54478(16) 0.65619(8) 0.17818(9) 0.0158(3) Uani 1 1 d .
N4 N 0.83854(16) 0.65364(9) 0.30879(9) 0.0152(3) Uani 1 1 d .
Si1 Si 0.43004(5) 0.46634(3) 0.23497(3) 0.01597(11) Uani 1 1 d .
Si2 Si 0.85636(5) 0.44455(3) 0.31341(3) 0.01692(11) Uani 1 1 d .
Si3 Si 0.49315(6) 0.67918(3) 0.08558(3) 0.01763(11) Uani 1 1 d .
Si4 Si 0.90950(5) 0.69378(3) 0.39119(3) 0.01755(11) Uani 1 1 d .
C1 C 0.47431(19) 0.54946(10) 0.35194(11) 0.0153(4) Uani 1 1 d .
C2 C 0.5498(2) 0.59048(9) 0.40378(12) 0.0157(4) Uani 1 1 d .
C3 C 0.5301(2) 0.61114(11) 0.46980(12) 0.0221(4) Uani 1 1 d .
H3 H 0.5863 0.6385 0.5011 0.029 Uiso 1 1 calc R
C4 C 0.4227(3) 0.58951(11) 0.48812(14) 0.0266(5) Uani 1 1 d .
H4 H 0.4055 0.6020 0.5324 0.035 Uiso 1 1 calc R
C5 C 0.3420(2) 0.54911(12) 0.43947(13) 0.0264(5) Uani 1 1 d .
H5 H 0.2699 0.5348 0.4515 0.035 Uiso 1 1 calc R
C6 C 0.3659(2) 0.52941(11) 0.37305(12) 0.0216(4) Uani 1 1 d .
H6 H 0.3092 0.5024 0.3417 0.029 Uiso 1 1 calc R
C7 C 0.2614(2) 0.48112(12) 0.19137(14) 0.0272(5) Uani 1 1 d .
H7a H 0.2244 0.5047 0.2251 0.041 Uiso 1 1 calc R
H7b H 0.2203 0.4393 0.1794 0.041 Uiso 1 1 calc R
H7c H 0.2538 0.5068 0.1474 0.041 Uiso 1 1 calc R
C8 C 0.4443(2) 0.39024(11) 0.29353(13) 0.0253(5) Uani 1 1 d .
H8a H 0.5298 0.3780 0.3096 0.038 Uiso 1 1 calc R
H8b H 0.3988 0.3546 0.2655 0.038 Uiso 1 1 calc R
H8c H 0.4115 0.3990 0.3356 0.038 Uiso 1 1 calc R
C9 C 0.5029(2) 0.45076(12) 0.15626(13) 0.0245(5) Uani 1 1 d .
H9a H 0.5082 0.4917 0.1310 0.037 Uiso 1 1 calc R
H9b H 0.4535 0.4197 0.1229 0.037 Uiso 1 1 calc R
H9c H 0.5844 0.4329 0.1745 0.037 Uiso 1 1 calc R
C10 C 0.82126(19) 0.48096(11) 0.16983(11) 0.0178(4) Uani 1 1 d .
C11 C 0.77405(19) 0.52200(11) 0.10967(12) 0.0187(4) Uani 1 1 d .
C12 C 0.7968(2) 0.51844(12) 0.04089(12) 0.0228(4) Uani 1 1 d .
H12 H 0.7623 0.5487 0.0043 0.030 Uiso 1 1 calc R
C13 C 0.8735(2) 0.46763(13) 0.02836(13) 0.0270(5) Uani 1 1 d .
H13 H 0.8914 0.4629 -0.0174 0.036 Uiso 1 1 calc R
C14 C 0.9231(2) 0.42405(13) 0.08512(15) 0.0297(5) Uani 1 1 d .
H14 H 0.9745 0.3900 0.0768 0.039 Uiso 1 1 calc R
C15 C 0.8982(2) 0.42993(13) 0.15415(14) 0.0253(5) Uani 1 1 d .
H15 H 0.9328 0.3997 0.1907 0.034 Uiso 1 1 calc R
C16 C 0.7938(2) 0.47540(12) 0.39148(12) 0.0234(5) Uani 1 1 d .
H16a H 0.8147 0.5213 0.4002 0.035 Uiso 1 1 calc R
H16b H 0.8291 0.4502 0.4349 0.035 Uiso 1 1 calc R
H16c H 0.7055 0.4705 0.3794 0.035 Uiso 1 1 calc R
C17 C 0.8112(2) 0.35530(11) 0.29957(15) 0.0271(5) Uani 1 1 d .
H17a H 0.7253 0.3522 0.2749 0.041 Uiso 1 1 calc R
H17b H 0.8249 0.3336 0.3464 0.041 Uiso 1 1 calc R
H17c H 0.8602 0.3343 0.2703 0.041 Uiso 1 1 calc R
C18 C 1.0289(2) 0.45310(12) 0.34138(13) 0.0256(5) Uani 1 1 d .
H18a H 1.0640 0.4378 0.3023 0.038 Uiso 1 1 calc R
H18b H 1.0607 0.4271 0.3847 0.038 Uiso 1 1 calc R
H18c H 1.0503 0.4988 0.3515 0.038 Uiso 1 1 calc R
C19 C 0.48259(19) 0.68486(10) 0.22888(11) 0.0154(4) Uani 1 1 d .
C20 C 0.3598(2) 0.66958(10) 0.22838(12) 0.0191(4) Uani 1 1 d .
C21 C 0.2983(2) 0.69416(11) 0.27861(13) 0.0229(4) Uani 1 1 d .
H21 H 0.2166 0.6824 0.2760 0.030 Uiso 1 1 calc R
C22 C 0.3611(2) 0.73681(11) 0.33308(13) 0.0228(4) Uani 1 1 d .
H22 H 0.3215 0.7539 0.3675 0.030 Uiso 1 1 calc R
C23 C 0.4830(2) 0.75397(11) 0.33601(12) 0.0212(4) Uani 1 1 d .
H23 H 0.5251 0.7825 0.3725 0.028 Uiso 1 1 calc R
C24 C 0.5425(2) 0.72827(10) 0.28411(11) 0.0173(4) Uani 1 1 d .
H24 H 0.6239 0.7404 0.2864 0.023 Uiso 1 1 calc R
C25 C 0.6237(2) 0.71901(13) 0.05459(13) 0.0288(5) Uani 1 1 d .
H25a H 0.6521 0.7570 0.0847 0.043 Uiso 1 1 calc R
H25b H 0.5957 0.7326 0.0042 0.043 Uiso 1 1 calc R
H25c H 0.6902 0.6878 0.0589 0.043 Uiso 1 1 calc R
C26 C 0.3669(2) 0.74244(12) 0.07427(13) 0.0283(5) Uani 1 1 d .
H26a H 0.2930 0.7218 0.0814 0.042 Uiso 1 1 calc R
H26b H 0.3512 0.7609 0.0257 0.042 Uiso 1 1 calc R
H26c H 0.3917 0.7771 0.1099 0.042 Uiso 1 1 calc R
C27 C 0.4334(2) 0.60764(13) 0.02467(13) 0.0280(5) Uani 1 1 d .
H27a H 0.5000 0.5777 0.0239 0.042 Uiso 1 1 calc R
H27b H 0.3983 0.6234 -0.0242 0.042 Uiso 1 1 calc R
H27c H 0.3710 0.5850 0.0430 0.042 Uiso 1 1 calc R
C28 C 0.89135(19) 0.66809(10) 0.24807(11) 0.0166(4) Uani 1 1 d .
C29 C 0.8768(2) 0.72963(11) 0.21199(13) 0.0234(5) Uani 1 1 d .
C30 C 0.9256(2) 0.74445(13) 0.15290(14) 0.0292(5) Uani 1 1 d .
H30 H 0.9143 0.7862 0.1314 0.039 Uiso 1 1 calc R
C31 C 0.9918(2) 0.69636(14) 0.12596(12) 0.0278(5) Uani 1 1 d .
H31 H 1.0245 0.7054 0.0858 0.037 Uiso 1 1 calc R
C32 C 1.0088(2) 0.63491(13) 0.15909(13) 0.0271(5) Uani 1 1 d .
H32 H 1.0527 0.6023 0.1410 0.036 Uiso 1 1 calc R
C33 C 0.9605(2) 0.62157(12) 0.21957(13) 0.0225(4) Uani 1 1 d .
H33 H 0.9748 0.5802 0.2419 0.030 Uiso 1 1 calc R
C34 C 0.8189(2) 0.76559(14) 0.41375(14) 0.0305(5) Uani 1 1 d .
H34a H 0.8105 0.7986 0.3760 0.046 Uiso 1 1 calc R
H34b H 0.8612 0.7843 0.4600 0.046 Uiso 1 1 calc R
H34c H 0.7384 0.7507 0.4168 0.046 Uiso 1 1 calc R
C35 C 1.0660(2) 0.72432(13) 0.38661(13) 0.0275(5) Uani 1 1 d .
H35a H 1.1170 0.6873 0.3806 0.041 Uiso 1 1 calc R
H35b H 1.1032 0.7474 0.4312 0.041 Uiso 1 1 calc R
H35c H 1.0581 0.7539 0.3456 0.041 Uiso 1 1 calc R
C36 C 0.9365(3) 0.63598(14) 0.47158(13) 0.0321(6) Uani 1 1 d .
H36a H 0.8585 0.6234 0.4810 0.048 Uiso 1 1 calc R
H36b H 0.9860 0.6577 0.5141 0.048 Uiso 1 1 calc R
H36c H 0.9789 0.5971 0.4609 0.048 Uiso 1 1 calc R
F1 F 0.65781(11) 0.61249(6) 0.38478(6) 0.0176(2) Uani 1 1 d .
F2 F 0.69795(12) 0.57288(7) 0.12366(7) 0.0207(3) Uani 1 1 d .
F3 F 0.29816(13) 0.62854(7) 0.17459(8) 0.0283(3) Uani 1 1 d .
F4 F 0.81498(15) 0.77821(8) 0.23863(9) 0.0370(4) Uani 1 1 d .

loop_
_atom_site_aniso_label
_atom_site_aniso_U_11
_atom_site_aniso_U_22
_atom_site_aniso_U_33
_atom_site_aniso_U_23
_atom_site_aniso_U_13
_atom_site_aniso_U_12
U1 0.01312(4) 0.01399(4) 0.01082(4) 0.00060(2) 0.00387(3) -0.00081(2)
N1 0.0159(8) 0.0160(8) 0.0126(8) -0.0008(6) 0.0045(6) -0.0018(6)
N2 0.0162(8) 0.0196(8) 0.0144(8) 0.0006(6) 0.0059(7) 0.0007(7)
N3 0.0175(8) 0.0180(8) 0.0128(8) 0.0002(6) 0.0053(7) 0.0005(7)
N4 0.0154(8) 0.0191(8) 0.0120(8) 0.0010(6) 0.0050(6) -0.0015(6)
Si1 0.0172(3) 0.0166(3) 0.0146(3) -0.0019(2) 0.0047(2) -0.0036(2)
Si2 0.0156(3) 0.0171(3) 0.0183(3) 0.0034(2) 0.0043(2) 0.0013(2)
Si3 0.0195(3) 0.0200(3) 0.0125(3) 0.0009(2) 0.0019(2) 0.0005(2)
Si4 0.0149(3) 0.0249(3) 0.0127(3) -0.0014(2) 0.0031(2) -0.0027(2)
C1 0.0179(10) 0.0147(9) 0.0143(9) 0.0018(7) 0.0059(8) 0.0012(7)
C2 0.0170(10) 0.0159(9) 0.0161(10) 0.0018(7) 0.0072(8) -0.0013(7)
C3 0.0316(12) 0.0191(10) 0.0167(10) -0.0032(8) 0.0078(9) -0.0035(9)
C4 0.0370(14) 0.0270(12) 0.0214(12) -0.0041(8) 0.0182(11) -0.0018(9)
C5 0.0282(12) 0.0295(12) 0.0274(12) -0.0022(9) 0.0182(10) -0.0050(9)
C6 0.0215(11) 0.0237(11) 0.0218(11) -0.0036(8) 0.0094(9) -0.0050(8)
C7 0.0203(11) 0.0291(12) 0.0295(12) -0.0024(10) 0.0009(9) -0.0049(9)
C8 0.0314(13) 0.0193(10) 0.0263(12) 0.0002(9) 0.0093(10) -0.0040(9)
C9 0.0256(12) 0.0300(12) 0.0196(11) -0.0071(9) 0.0086(9) -0.0069(9)
C10 0.0140(9) 0.0232(10) 0.0168(10) -0.0032(8) 0.0051(8) -0.0013(8)
C11 0.0154(10) 0.0227(10) 0.0185(10) -0.0035(8) 0.0049(8) 0.0003(8)
C12 0.0203(11) 0.0331(12) 0.0154(10) -0.0023(9) 0.0052(8) -0.0023(9)
C13 0.0210(11) 0.0417(14) 0.0205(11) -0.0099(10) 0.0092(9) -0.0029(10)
C14 0.0228(12) 0.0388(13) 0.0291(13) -0.0101(10) 0.0097(10) 0.0059(10)
C15 0.0223(11) 0.0291(11) 0.0244(12) -0.0021(9) 0.0052(9) 0.0061(9)
C16 0.0256(11) 0.0279(11) 0.0172(10) 0.0061(8) 0.0062(9) 0.0059(9)
C17 0.0249(12) 0.0196(10) 0.0373(14) 0.0030(9) 0.0084(10) 0.0012(9)
C18 0.0187(11) 0.0328(12) 0.0239(11) 0.0069(9) 0.0023(9) 0.0004(9)
C19 0.0190(10) 0.0143(9) 0.0135(9) 0.0033(7) 0.0051(8) 0.0026(7)
C20 0.0196(10) 0.0178(9) 0.0196(10) -0.0021(8) 0.0039(8) -0.0007(8)
C21 0.0190(11) 0.0247(11) 0.0280(12) 0.0010(9) 0.0118(9) 0.0010(8)
C22 0.0243(11) 0.0259(11) 0.0205(11) 0.0006(9) 0.0102(9) 0.0062(9)
C23 0.0245(11) 0.0215(10) 0.0169(10) -0.0025(8) 0.0032(9) 0.0024(8)
C24 0.0175(10) 0.0169(9) 0.0172(10) 0.0021(7) 0.0036(8) 0.0008(8)
C25 0.0316(13) 0.0357(13) 0.0196(11) 0.0094(9) 0.0070(10) -0.0040(10)
C26 0.0316(13) 0.0309(12) 0.0201(11) 0.0034(9) 0.0016(10) 0.0086(10)
C27 0.0296(13) 0.0325(12) 0.0198(11) -0.0064(9) 0.0015(10) -0.0007(10)
C28 0.0148(10) 0.0223(10) 0.0127(9) -0.0008(8) 0.0031(7) -0.0054(8)
C29 0.0232(11) 0.0244(11) 0.0237(11) 0.0039(9) 0.0079(9) 0.0003(9)
C30 0.0273(12) 0.0363(13) 0.0245(12) 0.0115(10) 0.0071(10) -0.0044(10)
C31 0.0202(11) 0.0496(15) 0.0138(10) 0.0007(10) 0.0047(9) -0.0110(10)
C32 0.0208(11) 0.0381(13) 0.0251(12) -0.0075(10) 0.0111(9) -0.0045(10)
C33 0.0178(10) 0.0279(11) 0.0218(11) 0.0010(9) 0.0045(9) -0.0012(9)
C34 0.0236(12) 0.0422(14) 0.0246(12) -0.0150(10) 0.0033(10) 0.0020(10)
C35 0.0191(11) 0.0405(14) 0.0229(11) -0.0064(10) 0.0048(9) -0.0068(10)
C36 0.0333(14) 0.0422(14) 0.0172(11) 0.0038(10) -0.0012(10) -0.0079(11)
F1 0.0189(6) 0.0206(6) 0.0141(6) -0.0019(5) 0.0056(5) -0.0054(5)
F2 0.0234(7) 0.0254(6) 0.0145(6) 0.0021(5) 0.0066(5) 0.0065(5)
F3 0.0210(7) 0.0311(7) 0.0332(8) -0.0119(6) 0.0073(6) -0.0064(6)
F4 0.0429(9) 0.0270(8) 0.0478(10) 0.0088(6) 0.0240(8) 0.0068(6)

loop_
_atom_type_symbol
_atom_type_description
_atom_type_scat_dispersion_real
_atom_type_scat_dispersion_imag
_atom_type_scat_source
C C 0.0033 0.0016 'International Tables Vol C Tables 4.2.6.8 and 6.1.1.4'
H H 0.0000 0.0000 'International Tables Vol C Tables 4.2.6.8 and 6.1.1.4'
N N 0.0061 0.0033 'International Tables Vol C Tables 4.2.6.8 and 6.1.1.4'
F F 0.0171 0.0103 'International Tables Vol C Tables 4.2.6.8 and 6.1.1.4'
Si Si 0.0817 0.0704 'International Tables Vol C Tables 4.2.6.8 and 6.1.1.4'
U U -9.6767 9.6646 'International Tables Vol C Tables 4.2.6.8 and 6.1.1.4'

loop_
_geom_angle_atom_site_label_1
_geom_angle_atom_site_label_2
_geom_angle_atom_site_label_3
_geom_angle
N3 U1 N4 103.56(6)
N3 U1 N1 92.26(6)
N4 U1 N1 138.46(6)
N3 U1 N2 134.16(6)
N4 U1 N2 96.70(6)
N1 U1 N2 99.13(6)
N3 U1 F1 107.53(5)
N4 U1 F1 71.86(5)
N1 U1 F1 66.76(5)
N2 U1 F1 117.80(5)
N3 U1 F2 69.77(5)
N4 U1 F2 103.48(5)
N1 U1 F2 118.05(5)
N2 U1 F2 65.68(5)
F1 U1 F2 174.17(4)
N3 U1 C19 29.37(6)
N4 U1 C19 98.65(6)
N1 U1 C19 76.88(6)
N2 U1 C19 160.61(6)
F1 U1 C19 78.47(5)
F2 U1 C19 99.10(5)
N3 U1 C28 91.89(6)
N4 U1 C28 28.30(6)
N1 U1 C28 166.68(6)
N2 U1 C28 86.97(6)
F1 U1 C28 99.92(5)
F2 U1 C28 75.24(5)
C19 U1 C28 101.13(6)
C1 N1 Si1 117.87(14)
C1 N1 U1 120.29(13)
Si1 N1 U1 121.80(9)
C10 N2 Si2 119.24(14)
C10 N2 U1 122.23(14)
Si2 N2 U1 118.23(9)
C19 N3 Si3 117.07(14)
C19 N3 U1 99.58(12)
Si3 N3 U1 143.11(10)
C28 N4 Si4 114.92(13)
C28 N4 U1 101.75(12)
Si4 N4 U1 143.17(9)
N1 Si1 C9 108.30(9)
N1 Si1 C8 109.17(10)
C9 Si1 C8 109.40(11)
N1 Si1 C7 116.07(10)
C9 Si1 C7 105.03(11)
C8 Si1 C7 108.68(11)
N2 Si2 C16 106.97(9)
N2 Si2 C17 112.93(10)
C16 Si2 C17 106.90(11)
N2 Si2 C18 111.78(10)
C16 Si2 C18 107.38(11)
C17 Si2 C18 110.54(11)
N3 Si3 C27 112.71(10)
N3 Si3 C25 108.95(10)
C27 Si3 C25 109.48(12)
N3 Si3 C26 110.61(10)
C27 Si3 C26 108.05(12)
C25 Si3 C26 106.87(12)
N4 Si4 C35 109.92(10)
N4 Si4 C34 113.70(10)
C35 Si4 C34 108.31(12)
N4 Si4 C36 111.88(10)
C35 Si4 C36 105.64(12)
C34 Si4 C36 107.01(13)
C2 C1 N1 120.28(18)
C2 C1 C6 112.81(19)
N1 C1 C6 126.90(19)
C3 C2 C1 127.5(2)
C3 C2 F1 117.61(19)
C1 C2 F1 114.93(18)
C2 C3 C4 117.4(2)
C5 C4 C3 119.0(2)
C4 C5 C6 121.6(2)
C5 C6 C1 121.7(2)
C11 C10 N2 119.39(19)
C11 C10 C15 113.2(2)
N2 C10 C15 127.4(2)
C12 C11 F2 118.10(19)
C12 C11 C10 127.5(2)
F2 C11 C10 114.41(18)
C11 C12 C13 117.1(2)
C14 C13 C12 119.1(2)
C13 C14 C15 121.8(2)
C14 C15 C10 121.3(2)
C24 C19 C20 115.84(19)
C24 C19 N3 121.74(19)
C20 C19 N3 122.38(19)
C24 C19 U1 95.97(13)
C20 C19 U1 122.36(14)
N3 C19 U1 51.05(9)
F3 C20 C21 118.7(2)
F3 C20 C19 117.37(19)
C21 C20 C19 124.0(2)
C20 C21 C22 118.6(2)
C21 C22 C23 119.9(2)
C22 C23 C24 120.0(2)
C19 C24 C23 121.7(2)
C33 C28 C29 114.9(2)
C33 C28 N4 122.38(19)
C29 C28 N4 122.76(19)
C33 C28 U1 100.05(14)
C29 C28 U1 120.67(15)
N4 C28 U1 49.94(9)
F4 C29 C30 118.0(2)
F4 C29 C28 118.1(2)
C30 C29 C28 123.8(2)
C29 C30 C31 119.2(2)
C32 C31 C30 119.6(2)
C31 C32 C33 120.1(2)
C32 C33 C28 122.4(2)
C2 F1 U1 116.04(11)
C11 F2 U1 118.01(11)

loop_
_geom_bond_atom_site_label_1
_geom_bond_atom_site_label_2
_geom_bond_distance
U1 N3 2.2588(17)
U1 N4 2.3074(17)
U1 N1 2.3446(17)
U1 N2 2.3513(18)
U1 F1 2.5409(12)
U1 F2 2.5457(12)
U1 C19 2.864(2)
U1 C28 2.951(2)
N1 C1 1.398(3)
N1 Si1 1.7572(18)
N2 C10 1.401(3)
N2 Si2 1.7513(18)
N3 C19 1.425(3)
N3 Si3 1.7548(18)
N4 C28 1.429(3)
N4 Si4 1.7553(18)
Si1 C9 1.871(2)
Si1 C8 1.871(2)
Si1 C7 1.884(2)
Si2 C16 1.870(2)
Si2 C17 1.871(2)
Si2 C18 1.875(2)
Si3 C27 1.861(2)
Si3 C25 1.870(2)
Si3 C26 1.873(2)
Si4 C35 1.869(2)
Si4 C34 1.870(3)
Si4 C36 1.871(3)
C1 C2 1.395(3)
C1 C6 1.416(3)
C2 C3 1.372(3)
C2 F1 1.405(2)
C3 C4 1.390(3)
C4 C5 1.383(4)
C5 C6 1.391(3)
C10 C11 1.396(3)
C10 C15 1.414(3)
C11 C12 1.373(3)
C11 F2 1.395(2)
C12 C13 1.390(3)
C13 C14 1.389(4)
C14 C15 1.391(3)
C19 C24 1.397(3)
C19 C20 1.399(3)
C20 F3 1.357(2)
C20 C21 1.381(3)
C21 C22 1.389(3)
C22 C23 1.390(3)
C23 C24 1.400(3)
C28 C33 1.398(3)
C28 C29 1.404(3)
C29 F4 1.359(3)
C29 C30 1.378(3)
C30 C31 1.384(4)
C31 C32 1.379(4)
C32 C33 1.391(3)
